data_4514457
loop_
_publ_author_name
'Shang, Xiaobo'
'Song, Inho'
'Lee, Jeong Hyeon'
'Choi, Wanuk'
'Ohtsu, Hiroyoshi'
'Jung, Gwan Yeong'
'Ahn, Jaeyong'
'Han, Myeonggeun'
'Koo, Jin Young'
'Kawano, Masaki'
'Kwak, Sang Kyu'
'Oh, Joon Hak'

_publ_section_title
;
 Heterochiral Doped Supramolecular Coordination Networks for
 High-Performance Optoelectronics.
;
_journal_issue 22
_journal_name_full 'ACS applied materials &amp; interfaces'
_journal_page_first 20174
_journal_page_last 20182
_journal_paper_doi 10.1021/acsami.9b04653
_journal_volume 11
_journal_year 2019
_chemical_absolute_configuration rmad
_chemical_formula_moiety 'C104 H104 Cd4 N16 O40,C3 H7 N O'
_chemical_formula_sum 'C107 H111 Cd4 N17 O41'
_chemical_formula_weight 2740.72
_chemical_name_common (Rac)-AlaNDI-Cd
_space_group_crystal_system orthorhombic
_space_group_IT_number 18
_space_group_name_Hall 'P 2bc 2'
_space_group_name_H-M_alt 'P 2 21 21'
_symmetry_space_group_name_Hall 'P 2bc 2'
_symmetry_space_group_name_H-M 'P 2 21 21'
_atom_sites_solution_hydrogens geom
_atom_sites_solution_primary direct
_atom_sites_solution_secondary difmap
_audit_creation_method SHELXL-2014/7
_cell_angle_alpha 90
_cell_angle_beta 90
_cell_angle_gamma 90
_cell_formula_units_Z 2
_cell_length_a 14.1619(4)
_cell_length_b 16.7951(5)
_cell_length_c 23.6544(8)
_cell_measurement_reflns_used 9895
_cell_measurement_temperature 100(2)
_cell_measurement_theta_max 21.9825
_cell_measurement_theta_min 2.244
_cell_volume 5626.2(3)
_computing_cell_refinement 'SAINT V8.34A (Bruker)'
_computing_data_collection 'APEX2 v2011 .2-0 (Bruker)'
_computing_data_reduction 'SAINT V8.34A (Bruker)'
_computing_publication_material WinGX
_computing_structure_refinement 'SHELXL-2014 (Sheldrick, 2014)'
_computing_structure_solution 'SHELXL-2014 (Sheldrick, 2014)'
_diffrn_ambient_temperature 100(2)
_diffrn_measured_fraction_theta_full 1.000
_diffrn_measured_fraction_theta_max 0.996
_diffrn_measurement_device_type 'KAPPA APEX2 QUAZAR Mo, Bruker'
_diffrn_measurement_method 'omega and phi scan'
_diffrn_radiation_type MoK\a
_diffrn_radiation_wavelength 0.71073
_diffrn_reflns_av_R_equivalents 0.1524
_diffrn_reflns_av_unetI/netI 0.1152
_diffrn_reflns_Laue_measured_fraction_full 1.000
_diffrn_reflns_Laue_measured_fraction_max 0.996
_diffrn_reflns_limit_h_max 21
_diffrn_reflns_limit_h_min -20
_diffrn_reflns_limit_k_max 25
_diffrn_reflns_limit_k_min -25
_diffrn_reflns_limit_l_max 36
_diffrn_reflns_limit_l_min -36
_diffrn_reflns_number 156899
_diffrn_reflns_point_group_measured_fraction_full 1.000
_diffrn_reflns_point_group_measured_fraction_max 0.996
_diffrn_reflns_theta_full 25.242
_diffrn_reflns_theta_max 33.228
_diffrn_reflns_theta_min 1.438
_diffrn_source 'fine-focus sealed tube'
_exptl_absorpt_coefficient_mu 0.842
_exptl_absorpt_correction_T_max 0.7465
_exptl_absorpt_correction_T_min 0.6796
_exptl_absorpt_correction_type multi-scan
_exptl_absorpt_process_details 'SADABS (Sheldrick, 1996)'
_exptl_crystal_colour Colorless
_exptl_crystal_density_diffrn 1.618
_exptl_crystal_density_method 'not measured'
_exptl_crystal_description Block
_exptl_crystal_F_000 2784
_exptl_crystal_size_max 0.300
_exptl_crystal_size_mid 0.300
_exptl_crystal_size_min 0.300
_refine_diff_density_max 2.343
_refine_diff_density_min -1.474
_refine_diff_density_rms 0.185
_refine_ls_abs_structure_details
;
 Refined as an inversion twin.
;
_refine_ls_abs_structure_Flack 0.39(7)
_refine_ls_extinction_method none
_refine_ls_goodness_of_fit_ref 1.096
_refine_ls_hydrogen_treatment constr
_refine_ls_matrix_type full
_refine_ls_number_parameters 793
_refine_ls_number_reflns 21529
_refine_ls_number_restraints 257
_refine_ls_restrained_S_all 1.116
_refine_ls_R_factor_all 0.1587
_refine_ls_R_factor_gt 0.1158
_refine_ls_shift/su_max 0.000
_refine_ls_shift/su_mean 0.000
_refine_ls_structure_factor_coef Fsqd
_refine_ls_weighting_details 'w=1/[\s^2^(Fo^2^)+(0.0786P)^2^+40.6502P] where P=(Fo^2^+2Fc^2^)/3'
_refine_ls_weighting_scheme calc
_refine_ls_wR_factor_gt 0.2272
_refine_ls_wR_factor_ref 0.2519
_reflns_Friedel_coverage 0.848
_reflns_Friedel_fraction_full 1.000
_reflns_Friedel_fraction_max 0.996
_reflns_number_gt 15179
_reflns_number_total 21529
_reflns_threshold_expression 'I > 2\s(I)'
_cod_data_source_file am9b04653_si_001.cif
_cod_data_source_block shelxl
_cod_database_code 4514457
_shelx_shelxl_version_number 2014/7
_shelx_space_group_comment
;
The symmetry employed for this shelxl refinement is uniquely defined
by the following loop, which should always be used as a source of
symmetry information in preference to the above space-group names.
They are only intended as comments.
;
_shelx_estimated_absorpt_t_min 0.786
_shelx_estimated_absorpt_t_max 0.786
_shelxl_version_number 2014-3

loop_
_space_group_symop_operation_xyz
'x, y, z'
'-x, -y+1/2, z+1/2'
'x, -y, -z'
'-x, y+1/2, -z+1/2'

loop_
_atom_site_label
_atom_site_type_symbol
_atom_site_fract_x
_atom_site_fract_y
_atom_site_fract_z
_atom_site_U_iso_or_equiv
_atom_site_adp_type
_atom_site_occupancy
_atom_site_site_symmetry_order
_atom_site_calc_flag
_atom_site_refinement_flags_posn
_atom_site_refinement_flags_adp
_atom_site_refinement_flags_occupancy
_atom_site_disorder_assembly
_atom_site_disorder_group
C1 C 0.7386(14) 0.8157(9) 0.4889(6) 0.046(3) Uani 1 1 d . U . . .
C2 C 0.7344(10) 0.8967(9) 0.4681(6) 0.039(3) Uani 1 1 d . U . . .
C3 C 0.7361(8) 0.9599(8) 0.5095(5) 0.028(2) Uani 1 1 d . U . . .
C4 C 0.7344(9) 0.9439(8) 0.5677(5) 0.032(2) Uani 1 1 d . U . . .
C5 C 0.7376(9) 0.8598(9) 0.5873(6) 0.036(2) Uani 1 1 d . U . . .
C6 C 0.7292(12) 0.9179(10) 0.4125(6) 0.046(3) Uani 1 1 d . U . . .
H6 H 0.7247 0.8768 0.3850 0.055 Uiso 1 1 calc R U . . .
C7 C 0.7300(10) 1.0057(9) 0.6056(6) 0.039(3) Uani 1 1 d . U . . .
H7 H 0.7275 0.9947 0.6450 0.047 Uiso 1 1 calc R U . . .
C8 C 0.7541(8) 0.7170(8) 0.5680(6) 0.047(3) Uani 1 1 d D U . . .
H8 H 0.7535 0.6827 0.5335 0.056 Uiso 1 1 calc R U . . .
C9 C 0.8436(9) 0.6992(11) 0.5941(9) 0.068(6) Uani 1 1 d D U . . .
H9A H 0.8938 0.7020 0.5657 0.103 Uiso 1 1 calc R U . . .
H9B H 0.8416 0.6455 0.6103 0.103 Uiso 1 1 calc R U . . .
H9C H 0.8562 0.7379 0.6242 0.103 Uiso 1 1 calc R U . . .
C10 C 0.6627(9) 0.6945(8) 0.5986(6) 0.039(3) Uani 1 1 d D U . . .
N1 N 0.7447(8) 0.7996(6) 0.5451(5) 0.041(2) Uani 1 1 d D U . . .
C11 C 0.2294(11) 0.8146(8) 0.5084(12) 0.070(4) Uani 1 1 d . U . . .
C12 C 0.2339(8) 0.8930(7) 0.4814(7) 0.035(3) Uani 1 1 d . U . . .
C13 C 0.2362(7) 0.9626(6) 0.5133(4) 0.0199(18) Uani 1 1 d . U . . .
C14 C 0.2373(9) 0.9621(10) 0.5736(5) 0.040(3) Uani 1 1 d . U . . .
C15 C 0.2343(12) 0.8799(14) 0.6014(8) 0.069(4) Uani 1 1 d . U . . .
C16 C 0.2367(10) 0.9000(11) 0.4228(7) 0.054(4) Uani 1 1 d . U . . .
H16 H 0.2392 0.8530 0.4005 0.065 Uiso 1 1 calc R U . . .
C17 C 0.2359(10) 1.0275(13) 0.6037(6) 0.057(4) Uani 1 1 d . U . . .
H17 H 0.2344 1.0247 0.6438 0.069 Uiso 1 1 calc R U . . .
C18 C 0.2113(9) 0.7289(8) 0.5842(8) 0.121(8) Uani 1 1 d D U . . .
H18 H 0.2106 0.6992 0.5475 0.145 Uiso 1 1 calc R U . . .
C19 C 0.1207(8) 0.7110(9) 0.6089(8) 0.052(5) Uani 1 1 d D U . . .
H19A H 0.0758 0.6974 0.5789 0.078 Uiso 1 1 calc R U . . .
H19B H 0.0977 0.7576 0.6297 0.078 Uiso 1 1 calc R U . . .
H19C H 0.1271 0.6659 0.6348 0.078 Uiso 1 1 calc R U . . .
C20 C 0.3012(8) 0.6994(8) 0.6133(6) 0.038(3) Uani 1 1 d D U . . .
N2 N 0.2249(9) 0.8137(9) 0.5666(10) 0.084(4) Uani 1 1 d D U . . .
C21 C 0.5217(7) 0.6379(6) 0.9099(4) 0.0203(13) Uani 1 1 d . U . . .
C22 C 0.5173(8) 0.6011(6) 0.9667(4) 0.0219(19) Uani 1 1 d . U . . .
C23 C 0.5161(7) 0.5168(5) 0.9723(4) 0.0162(17) Uani 1 1 d . U . . .
C24 C 0.5143(8) 0.4663(6) 0.9246(4) 0.0185(18) Uani 1 1 d . U . . .
C25 C 0.5169(7) 0.5033(6) 0.8660(4) 0.0203(13) Uani 1 1 d . U . . .
C26 C 0.5150(8) 0.6477(6) 1.0150(5) 0.026(2) Uani 1 1 d . U . . .
H26 H 0.5144 0.7039 1.0109 0.031 Uiso 1 1 calc R U . . .
C27 C 0.5137(9) 0.3836(6) 0.9320(5) 0.026(2) Uani 1 1 d . U . . .
H27 H 0.5124 0.3494 0.9000 0.031 Uiso 1 1 calc R U . . .
C28 C 0.6276(9) 0.6099(9) 0.7827(6) 0.038(3) Uani 1 1 d . U . . .
H28A H 0.6729 0.6396 0.8059 0.057 Uiso 1 1 calc R U . . .
H28B H 0.6295 0.6300 0.7438 0.057 Uiso 1 1 calc R U . . .
H28C H 0.6441 0.5533 0.7829 0.057 Uiso 1 1 calc R U . . .
C29 C 0.5304(8) 0.6205(7) 0.8062(5) 0.027(2) Uani 1 1 d . U . . .
H29 H 0.5221 0.6792 0.8113 0.033 Uiso 1 1 calc R U . . .
C30 C 0.4472(8) 0.5936(7) 0.7692(5) 0.0240(19) Uani 1 1 d . U . . .
C31 C -0.0012(14) 0.6078(14) 0.8926(9) 0.095(5) Uani 1 1 d D U . . .
C32 C 0.0084(9) 0.5892(10) 0.9536(7) 0.054(3) Uani 1 1 d D U . . .
C33 C 0.0088(8) 0.5093(7) 0.9714(5) 0.028(2) Uani 1 1 d . U . . .
C34 C 0.0116(9) 0.4486(11) 0.9323(6) 0.047(3) Uani 1 1 d D U . . .
C35 C 0.0077(12) 0.4689(16) 0.8706(7) 0.084(4) Uani 1 1 d D U . . .
C36 C 0.0119(12) 0.6468(9) 0.9918(13) 0.079(5) Uani 1 1 d . U . . .
H36 H 0.0137 0.7007 0.9797 0.095 Uiso 1 1 calc R U . . .
C37 C 0.0130(11) 0.3707(11) 0.9501(10) 0.070(4) Uani 1 1 d . U . . .
H37 H 0.0147 0.3288 0.9231 0.084 Uiso 1 1 calc R U . . .
C38 C -0.0993(11) 0.5631(14) 0.7683(8) 0.069(6) Uani 1 1 d . U . . .
H38A H -0.1038 0.5870 0.7306 0.104 Uiso 1 1 calc R U . . .
H38B H -0.1547 0.5781 0.7907 0.104 Uiso 1 1 calc R U . . .
H38C H -0.0967 0.5050 0.7648 0.104 Uiso 1 1 calc R U . . .
C39 C -0.0058(17) 0.5942(19) 0.7991(11) 0.095(5) Uani 1 1 d . U . . .
H39 H -0.0082 0.6530 0.8057 0.115 Uiso 1 1 calc R U . . .
C40 C 0.0832(11) 0.5705(14) 0.7674(7) 0.058(5) Uani 1 1 d . U . . .
C41 C 0.4430(9) 0.8011(7) 0.7259(6) 0.030(2) Uani 1 1 d . U . . .
H41 H 0.3844 0.8025 0.7063 0.036 Uiso 1 1 calc R U . . .
C42 C 0.5481(14) 0.8562(10) 0.7968(9) 0.062(5) Uani 1 1 d . U . . .
H42A H 0.5445 0.8383 0.8362 0.093 Uiso 1 1 calc R U . . .
H42B H 0.5683 0.9120 0.7957 0.093 Uiso 1 1 calc R U . . .
H42C H 0.5937 0.8233 0.7763 0.093 Uiso 1 1 calc R U . . .
C43 C 0.3789(14) 0.9019(11) 0.7885(7) 0.058(4) Uani 1 1 d . U . . .
H43A H 0.3243 0.8963 0.7634 0.087 Uiso 1 1 calc R U . . .
H43B H 0.4016 0.9570 0.7874 0.087 Uiso 1 1 calc R U . . .
H43C H 0.3604 0.8884 0.8273 0.087 Uiso 1 1 calc R U . . .
C44 C 0.456(3) 0.4966(10) 0.5800(7) 0.125(11) Uani 1 1 d . U . . .
H44 H 0.3912 0.5059 0.5879 0.150 Uiso 1 1 calc R U . . .
C45 C 0.3952(19) 0.3795(11) 0.5374(10) 0.079(6) Uani 1 1 d . U . . .
H45A H 0.3360 0.4015 0.5521 0.119 Uiso 1 1 calc R U . . .
H45B H 0.4032 0.3249 0.5512 0.119 Uiso 1 1 calc R U . . .
H45C H 0.3936 0.3794 0.4960 0.119 Uiso 1 1 calc R U . . .
C46 C 0.558(2) 0.3970(16) 0.5434(8) 0.094(7) Uani 1 1 d . U . . .
H46A H 0.5703 0.3487 0.5656 0.141 Uiso 1 1 calc R U . . .
H46B H 0.6048 0.4378 0.5532 0.141 Uiso 1 1 calc R U . . .
H46C H 0.5627 0.3845 0.5030 0.141 Uiso 1 1 calc R U . . .
C47 C 0.2143(12) 0.4110(8) 0.7273(6) 0.047(3) Uani 1 1 d . U . . .
H47 H 0.1981 0.4256 0.7648 0.056 Uiso 1 1 calc R U . . .
C48 C 0.166(3) 0.2782(12) 0.7537(9) 0.107(12) Uani 1 1 d . U . . .
H48A H 0.2172 0.2394 0.7597 0.160 Uiso 1 1 calc R U . . .
H48B H 0.1101 0.2507 0.7398 0.160 Uiso 1 1 calc R U . . .
H48C H 0.1518 0.3048 0.7895 0.160 Uiso 1 1 calc R U . . .
C49 C 0.2144(16) 0.3120(12) 0.6541(8) 0.070(6) Uani 1 1 d . U . . .
H49A H 0.2332 0.3573 0.6306 0.105 Uiso 1 1 calc R U . . .
H49B H 0.1565 0.2883 0.6388 0.105 Uiso 1 1 calc R U . . .
H49C H 0.2649 0.2721 0.6542 0.105 Uiso 1 1 calc R U . . .
C50 C 0.216(3) 0.7435(11) 0.7930(11) 0.101(9) Uani 1 1 d . U . . .
H50 H 0.2521 0.7188 0.8218 0.121 Uiso 1 1 calc R U . . .
C51 C 0.096(2) 0.832(3) 0.7653(13) 0.170(19) Uani 1 1 d D U . . .
H51A H 0.1292 0.8783 0.7495 0.255 Uiso 1 1 calc R U . . .
H51B H 0.0357 0.8488 0.7812 0.255 Uiso 1 1 calc R U . . .
H51C H 0.0857 0.7926 0.7354 0.255 Uiso 1 1 calc R U . . .
C52 C 0.142(3) 0.825(2) 0.8647(13) 0.148(16) Uani 1 1 d . U . . .
H52A H 0.1881 0.7985 0.8892 0.222 Uiso 1 1 calc R U . . .
H52B H 0.0781 0.8134 0.8780 0.222 Uiso 1 1 calc R U . . .
H52C H 0.1528 0.8828 0.8658 0.222 Uiso 1 1 calc R U . . .
Cd1 Cd 0.49367(6) 0.65634(5) 0.64210(3) 0.02610(19) Uani 1 1 d . . . . .
Cd2 Cd 0.25817(6) 0.59145(6) 0.72440(4) 0.0298(2) Uani 1 1 d . . . . .
N3 N 0.5211(6) 0.5851(6) 0.8647(4) 0.0247(17) Uani 1 1 d . U . . .
N4 N -0.0058(13) 0.5466(16) 0.8565(8) 0.111(5) Uani 1 1 d D U . . .
N5 N 0.4538(8) 0.8487(7) 0.7700(5) 0.036(2) Uani 1 1 d . U . . .
N6 N 0.4686(19) 0.4249(9) 0.5554(6) 0.085(6) Uani 1 1 d . U . . .
N7 N 0.1975(13) 0.3387(8) 0.7111(6) 0.064(4) Uani 1 1 d . U . . .
N8 N 0.1528(15) 0.7974(10) 0.8088(8) 0.077(5) Uani 1 1 d D U . . .
O1 O 0.6678(8) 0.6467(8) 0.6378(6) 0.055(3) Uani 1 1 d . U . . .
O2 O 0.5879(6) 0.7235(6) 0.5809(4) 0.034(2) Uani 1 1 d . U . . .
O3 O 0.7376(14) 0.7594(8) 0.4546(5) 0.076(4) Uani 1 1 d . U . . .
O4 O 0.7346(8) 0.8424(7) 0.6366(4) 0.050(2) Uani 1 1 d . U . . .
O5 O 0.3766(7) 0.7280(6) 0.5991(5) 0.045(3) Uani 1 1 d . U . . .
O6 O 0.2936(8) 0.6328(6) 0.6382(5) 0.051(3) Uani 1 1 d . U . . .
O7 O 0.2291(13) 0.7543(7) 0.4798(11) 0.129(7) Uani 1 1 d . U . . .
O8 O 0.2398(12) 0.8735(11) 0.6517(7) 0.108(5) Uani 1 1 d . U . . .
O9 O 0.4624(7) 0.5797(5) 0.7170(4) 0.036(2) Uani 1 1 d . U . . .
O10 O 0.3695(6) 0.5929(6) 0.7913(4) 0.036(2) Uani 1 1 d . U . . .
O11 O 0.5145(7) 0.4622(5) 0.8252(3) 0.0295(18) Uani 1 1 d . U . . .
O12 O 0.5278(9) 0.7078(5) 0.9023(4) 0.046(3) Uani 1 1 d . U . . .
O13 O 0.1549(7) 0.5642(7) 0.7982(4) 0.043(3) Uani 1 1 d . U . . .
O14 O 0.0836(7) 0.5861(7) 0.7171(4) 0.046(2) Uani 1 1 d . U . . .
O15 O 0.0170(12) 0.4161(19) 0.8367(8) 0.172(9) Uani 1 1 d . U . . .
O16 O -0.0081(13) 0.6779(14) 0.8787(11) 0.162(8) Uani 1 1 d . U . . .
O17 O 0.5052(8) 0.7547(5) 0.7084(4) 0.037(2) Uani 1 1 d . U . . .
O18 O 0.4944(14) 0.5414(5) 0.5918(4) 0.070(4) Uani 1 1 d . U . . .
O19 O 0.2509(8) 0.4628(6) 0.6960(4) 0.041(2) Uani 1 1 d . U . . .
O20 O 0.2292(12) 0.7242(7) 0.7468(5) 0.067(4) Uani 1 1 d . U . . .
C1S C 0.975(3) 0.995(2) 0.9016(18) 0.076(10) Uani 0.5 1 d D U P A -1
H1S1 H 1.0389 0.9788 0.9126 0.114 Uiso 0.5 1 calc R U P A -1
H1S2 H 0.9699 1.0528 0.9019 0.114 Uiso 0.5 1 calc R U P A -1
H1S3 H 0.9613 0.9747 0.8635 0.114 Uiso 0.5 1 calc R U P A -1
C2S C 0.825(2) 0.995(3) 0.963(2) 0.100(14) Uani 0.5 1 d D U P A -1
H2S1 H 0.7768 0.9986 0.9332 0.150 Uiso 0.5 1 calc R U P A -1
H2S2 H 0.8381 1.0490 0.9773 0.150 Uiso 0.5 1 calc R U P A -1
H2S3 H 0.8019 0.9618 0.9938 0.150 Uiso 0.5 1 calc R U P A -1
C3S C 0.942(4) 0.892(2) 0.9663(18) 0.104(15) Uani 0.5 1 d D U P A -1
H3S H 0.8908 0.8609 0.9796 0.124 Uiso 0.5 1 calc R U P A -1
N1S N 0.909(3) 0.9621(15) 0.9401(15) 0.087(10) Uani 0.5 1 d D U P A -1
O1S O 1.021(4) 0.859(3) 0.9776(17) 0.16(2) Uani 0.5 1 d D U P A -1

loop_
_atom_site_aniso_label
_atom_site_aniso_U_11
_atom_site_aniso_U_22
_atom_site_aniso_U_33
_atom_site_aniso_U_23
_atom_site_aniso_U_13
_atom_site_aniso_U_12
C1 0.060(10) 0.038(6) 0.040(6) -0.001(5) 0.008(8) 0.006(7)
C2 0.032(6) 0.048(6) 0.036(6) -0.007(5) 0.013(5) 0.003(6)
C3 0.013(4) 0.039(6) 0.032(5) -0.002(4) 0.000(4) -0.001(5)
C4 0.021(5) 0.044(6) 0.032(5) -0.006(4) 0.001(5) 0.004(5)
C5 0.022(5) 0.051(6) 0.036(6) 0.000(5) -0.001(5) -0.004(6)
C6 0.052(9) 0.049(8) 0.037(6) -0.006(6) 0.006(6) 0.004(8)
C7 0.042(8) 0.054(7) 0.022(5) -0.004(5) -0.012(5) 0.008(6)
C8 0.024(6) 0.050(7) 0.066(9) 0.016(6) 0.016(6) 0.019(6)
C9 0.044(8) 0.075(14) 0.087(16) 0.023(11) 0.008(9) 0.018(9)
C10 0.045(7) 0.040(8) 0.033(7) -0.003(5) 0.007(6) 0.007(6)
N1 0.033(6) 0.049(6) 0.040(5) 0.001(4) 0.007(5) 0.007(5)
C11 0.026(7) 0.017(5) 0.167(11) 0.007(6) 0.017(10) 0.011(5)
C12 0.015(5) 0.018(4) 0.071(7) -0.014(4) 0.002(5) -0.010(4)
C13 0.016(4) 0.021(4) 0.023(4) 0.006(3) -0.004(4) 0.004(4)
C14 0.021(5) 0.080(7) 0.021(5) 0.027(5) -0.007(5) -0.016(6)
C15 0.032(7) 0.108(8) 0.066(7) 0.070(6) -0.011(6) -0.004(7)
C16 0.022(6) 0.073(10) 0.068(7) -0.049(7) -0.016(7) 0.003(7)
C17 0.022(6) 0.127(11) 0.023(6) -0.022(7) -0.010(5) -0.003(9)
C18 0.027(7) 0.093(9) 0.24(2) 0.118(12) -0.007(10) 0.001(9)
C19 0.029(6) 0.044(8) 0.081(12) 0.041(8) -0.012(7) -0.024(6)
C20 0.035(6) 0.046(7) 0.033(7) 0.014(6) -0.002(5) 0.006(6)
N2 0.028(7) 0.064(7) 0.161(10) 0.074(7) -0.006(9) -0.010(6)
C21 0.018(3) 0.022(3) 0.022(3) 0.007(2) -0.003(3) 0.010(3)
C22 0.029(5) 0.017(4) 0.019(4) 0.000(3) 0.000(4) 0.002(4)
C23 0.017(4) 0.015(3) 0.017(4) -0.001(3) -0.004(3) -0.005(3)
C24 0.023(5) 0.016(4) 0.016(4) 0.002(3) 0.001(4) -0.004(4)
C25 0.018(3) 0.022(3) 0.022(3) 0.007(2) -0.003(3) 0.010(3)
C26 0.033(6) 0.019(4) 0.027(5) -0.007(4) -0.010(4) -0.008(5)
C27 0.037(6) 0.021(4) 0.020(5) 0.000(3) 0.000(5) 0.002(5)
C28 0.022(5) 0.062(10) 0.029(7) 0.014(6) 0.003(4) -0.007(5)
C29 0.024(5) 0.033(6) 0.024(5) 0.009(4) 0.001(4) -0.007(4)
C30 0.028(5) 0.023(5) 0.021(4) 0.004(4) -0.003(4) 0.002(4)
C31 0.035(8) 0.142(11) 0.108(9) 0.095(7) -0.009(12) 0.013(13)
C32 0.018(5) 0.063(7) 0.079(8) 0.039(6) -0.009(7) -0.002(7)
C33 0.019(5) 0.039(5) 0.027(5) 0.001(4) 0.003(5) 0.008(5)
C34 0.010(5) 0.088(7) 0.045(6) -0.029(5) 0.006(5) -0.008(6)
C35 0.019(7) 0.188(11) 0.045(7) -0.036(7) -0.008(6) -0.015(11)
C36 0.028(7) 0.021(6) 0.190(15) 0.012(8) -0.005(12) -0.007(6)
C37 0.022(7) 0.066(7) 0.120(13) -0.065(7) -0.010(10) -0.005(7)
C38 0.033(7) 0.13(2) 0.042(9) 0.031(11) 0.008(6) 0.025(9)
C39 0.060(8) 0.133(12) 0.094(8) -0.002(8) 0.015(8) 0.017(10)
C40 0.032(6) 0.115(17) 0.026(7) 0.010(9) 0.004(5) 0.003(8)
C41 0.039(6) 0.024(5) 0.028(5) 0.005(4) -0.001(5) 0.002(4)
C42 0.070(10) 0.044(9) 0.073(12) 0.003(8) -0.033(9) -0.004(8)
C43 0.074(10) 0.056(10) 0.043(9) -0.018(8) 0.015(8) 0.008(8)
C44 0.33(4) 0.021(6) 0.021(7) 0.004(5) -0.016(13) -0.033(11)
C45 0.141(16) 0.034(9) 0.062(13) -0.010(8) 0.003(13) 0.014(10)
C46 0.152(16) 0.107(18) 0.022(8) -0.003(10) 0.005(11) -0.080(13)
C47 0.076(10) 0.030(6) 0.035(7) -0.008(5) 0.008(7) -0.009(7)
C48 0.23(4) 0.035(9) 0.053(11) -0.001(8) 0.000(15) -0.051(15)
C49 0.094(16) 0.069(12) 0.046(9) -0.027(8) -0.002(9) 0.010(11)
C50 0.20(3) 0.034(9) 0.068(11) -0.001(9) -0.003(15) 0.013(12)
C51 0.10(3) 0.31(6) 0.094(18) 0.04(3) 0.004(18) 0.07(3)
C52 0.25(4) 0.12(3) 0.082(15) -0.020(18) -0.01(2) 0.08(3)
Cd1 0.0353(5) 0.0229(3) 0.0201(3) 0.0080(3) 0.0082(3) 0.0089(4)
Cd2 0.0265(4) 0.0400(5) 0.0230(3) 0.0107(3) -0.0036(3) -0.0090(4)
N3 0.028(4) 0.030(4) 0.016(3) 0.004(3) -0.005(3) -0.005(4)
N4 0.036(7) 0.240(11) 0.058(7) 0.043(7) 0.021(7) 0.001(10)
N5 0.050(6) 0.031(5) 0.026(5) 0.005(4) 0.000(4) -0.007(5)
N6 0.195(18) 0.038(7) 0.021(6) 0.004(5) 0.010(9) -0.020(9)
N7 0.107(12) 0.033(6) 0.051(8) -0.016(6) 0.011(8) -0.020(8)
N8 0.118(16) 0.046(9) 0.066(10) 0.006(7) 0.005(9) -0.010(8)
O1 0.043(6) 0.066(8) 0.058(7) 0.026(6) 0.004(5) 0.014(5)
O2 0.026(4) 0.042(5) 0.033(5) 0.011(4) 0.010(4) 0.003(4)
O3 0.122(13) 0.058(7) 0.047(7) -0.015(5) 0.011(9) -0.004(9)
O4 0.053(6) 0.062(6) 0.036(5) 0.000(5) -0.004(5) 0.009(6)
O5 0.033(5) 0.032(5) 0.069(8) 0.013(5) -0.010(5) 0.003(4)
O6 0.055(6) 0.051(6) 0.046(6) 0.032(5) 0.008(5) 0.021(5)
O7 0.086(11) 0.020(5) 0.281(17) -0.040(9) 0.003(14) -0.003(7)
O8 0.070(8) 0.169(11) 0.083(7) 0.093(7) -0.013(7) -0.002(8)
O9 0.054(6) 0.034(5) 0.021(4) 0.004(4) -0.006(4) -0.006(4)
O10 0.027(4) 0.048(6) 0.033(5) -0.003(4) -0.006(3) 0.000(4)
O11 0.042(5) 0.027(4) 0.019(3) 0.006(3) 0.004(4) 0.009(4)
O12 0.096(9) 0.021(4) 0.022(4) 0.008(3) 0.002(5) -0.014(5)
O13 0.038(5) 0.073(7) 0.020(4) 0.009(4) 0.000(4) 0.016(5)
O14 0.037(5) 0.069(7) 0.033(5) 0.012(6) -0.007(4) -0.006(5)
O15 0.055(9) 0.36(2) 0.102(12) -0.154(16) 0.004(9) 0.006(16)
O16 0.064(10) 0.193(11) 0.23(2) 0.176(13) -0.028(14) -0.018(13)
O17 0.052(6) 0.024(4) 0.034(5) 0.002(3) 0.003(5) 0.004(4)
O18 0.159(14) 0.020(4) 0.032(5) 0.003(3) 0.038(8) -0.005(7)
O19 0.048(6) 0.036(5) 0.039(5) -0.003(4) 0.009(5) -0.007(5)
O20 0.117(13) 0.044(6) 0.040(6) 0.004(5) -0.002(7) -0.015(7)
C1S 0.097(16) 0.057(13) 0.073(14) 0.016(11) -0.004(11) 0.015(11)
C2S 0.07(2) 0.10(3) 0.12(4) -0.02(3) -0.025(18) -0.065(17)
C3S 0.19(4) 0.08(3) 0.04(2) 0.028(19) -0.06(3) -0.03(2)
N1S 0.16(3) 0.019(12) 0.08(3) 0.009(12) 0.005(19) -0.028(14)
O1S 0.27(6) 0.13(3) 0.08(3) -0.03(2) 0.01(3) 0.10(4)

loop_
_atom_type_symbol
_atom_type_description
_atom_type_scat_dispersion_real
_atom_type_scat_dispersion_imag
_atom_type_scat_source
C C 0.0033 0.0016 'International Tables Vol C Tables 4.2.6.8 and 6.1.1.4'
H H 0.0000 0.0000 'International Tables Vol C Tables 4.2.6.8 and 6.1.1.4'
Cd Cd -0.8075 1.2024 'International Tables Vol C Tables 4.2.6.8 and 6.1.1.4'
N N 0.0061 0.0033 'International Tables Vol C Tables 4.2.6.8 and 6.1.1.4'
O O 0.0106 0.0060 'International Tables Vol C Tables 4.2.6.8 and 6.1.1.4'

loop_
_geom_angle_atom_site_label_1
_geom_angle_atom_site_label_2
_geom_angle_atom_site_label_3
_geom_angle
_geom_angle_site_symmetry_1
_geom_angle_site_symmetry_3
O3 C1 N1 119.0(14) . .
O3 C1 C2 119.5(14) . .
N1 C1 C2 121.5(13) . .
C6 C2 C3 117.5(14) . .
C6 C2 C1 125.1(14) . .
C3 C2 C1 117.3(12) . .
C4 C3 C3 119.6(14) . 3_576
C4 C3 C2 121.6(12) . .
C3 C3 C2 118.8(14) 3_576 .
C7 C4 C3 119.8(13) . .
C7 C4 C5 121.0(12) . .
C3 C4 C5 119.2(11) . .
O4 C5 N1 120.6(13) . .
O4 C5 C4 122.2(13) . .
N1 C5 C4 117.2(11) . .
C7 C6 C2 123.5(14) 3_576 .
C6 C7 C4 120.7(13) 3_576 .
C9 C8 N1 115.2(11) . .
C9 C8 C10 119.3(10) . .
N1 C8 C10 109.0(8) . .
O1 C10 O2 124.3(11) . .
O1 C10 C8 118.0(12) . .
O2 C10 C8 117.7(11) . .
O1 C10 Cd1 66.9(7) . .
O2 C10 Cd1 57.4(6) . .
C8 C10 Cd1 174.2(10) . .
C1 N1 C5 122.6(11) . .
C1 N1 C8 123.1(12) . .
C5 N1 C8 114.2(11) . .
O7 C11 N2 123(2) . .
O7 C11 C12 120(2) . .
N2 C11 C12 116.6(15) . .
C13 C12 C16 118.0(13) . .
C13 C12 C11 121.3(15) . .
C16 C12 C11 120.7(15) . .
C12 C13 C13 120.5(13) . 3_576
C12 C13 C14 122.6(12) . .
C13 C13 C14 117.0(13) 3_576 .
C17 C14 C13 122.5(14) . .
C17 C14 C15 121.6(15) . .
C13 C14 C15 115.8(15) . .
O8 C15 N2 121.6(19) . .
O8 C15 C14 120(2) . .
N2 C15 C14 118.0(14) . .
C17 C16 C12 121.9(13) 3_576 .
C14 C17 C16 119.9(13) . 3_576
C19 C18 N2 115.2(11) . .
C19 C18 C20 119.4(10) . .
N2 C18 C20 109.1(8) . .
O5 C20 O6 123.4(11) . .
O5 C20 C18 118.5(10) . .
O6 C20 C18 115.1(11) . .
C11 N2 C15 125.3(11) . .
C11 N2 C18 107.1(16) . .
C15 N2 C18 127.5(17) . .
O12 C21 N3 120.9(10) . .
O12 C21 C22 123.5(10) . .
N3 C21 C22 115.6(9) . .
C26 C22 C23 119.1(9) . .
C26 C22 C21 121.0(9) . .
C23 C22 C21 120.0(9) . .
C24 C23 C22 121.7(9) . .
C24 C23 C23 119.8(10) . 3_567
C22 C23 C23 118.6(10) . 3_567
C27 C24 C23 119.8(9) . .
C27 C24 C25 121.3(9) . .
C23 C24 C25 118.9(8) . .
O11 C25 N3 124.2(9) . .
O11 C25 C24 120.2(9) . .
N3 C25 C24 115.5(9) . .
C27 C26 C22 122.9(10) 3_567 .
C26 C27 C24 119.8(10) 3_567 .
C28 C29 N3 111.9(10) . .
C28 C29 C30 117.3(11) . .
N3 C29 C30 109.8(9) . .
O10 C30 O9 124.4(11) . .
O10 C30 C29 116.9(10) . .
O9 C30 C29 118.5(10) . .
O16 C31 N4 124(2) . .
O16 C31 C32 118(3) . .
N4 C31 C32 117.7(18) . .
C36 C32 C33 119.5(15) . .
C36 C32 C31 120.9(19) . .
C33 C32 C31 119.5(17) . .
C34 C33 C33 119.1(15) . 3_567
C34 C33 C32 120.5(13) . .
C33 C33 C32 120.5(15) 3_567 .
C37 C34 C33 120.1(15) . .
C37 C34 C35 121.0(17) . .
C33 C34 C35 118.9(16) . .
O15 C35 N4 124(2) . .
O15 C35 C34 118(3) . .
N4 C35 C34 117.5(17) . .
C32 C36 C37 121.0(14) . 3_567
C34 C37 C36 119.9(14) . 3_567
C40 C39 N4 106.9(19) . .
C40 C39 C38 112.2(19) . .
N4 C39 C38 103(2) . .
O14 C40 O13 125.5(14) . .
O14 C40 C39 115.4(17) . .
O13 C40 C39 114.1(16) . .
O14 C40 Cd2 66.4(8) . .
O13 C40 Cd2 59.1(8) . .
C39 C40 Cd2 155.8(18) . .
O17 C41 N5 123.9(13) . .
O18 C44 N6 138(4) . .
O19 C47 N7 123.5(14) . .
O20 C50 N8 125(3) . .
O9 Cd1 O18 85.8(3) . .
O9 Cd1 O2 155.4(4) . .
O18 Cd1 O2 94.9(4) . .
O9 Cd1 O17 83.4(3) . .
O18 Cd1 O17 167.4(4) . .
O2 Cd1 O17 92.1(4) . .
O9 Cd1 O5 120.8(4) . .
O18 Cd1 O5 102.6(5) . .
O2 Cd1 O5 83.2(4) . .
O17 Cd1 O5 88.7(4) . .
O9 Cd1 O1 101.1(4) . .
O18 Cd1 O1 85.3(6) . .
O2 Cd1 O1 54.5(4) . .
O17 Cd1 O1 90.3(4) . .
O5 Cd1 O1 137.6(4) . .
O9 Cd1 C10 128.2(4) . .
O18 Cd1 C10 89.9(5) . .
O2 Cd1 C10 27.4(4) . .
O17 Cd1 C10 91.6(4) . .
O5 Cd1 C10 110.5(4) . .
O1 Cd1 C10 27.1(4) . .
O6 Cd2 O10 119.3(4) . .
O6 Cd2 O19 92.1(4) . .
O10 Cd2 O19 104.6(4) . .
O6 Cd2 O13 153.8(4) . .
O10 Cd2 O13 85.1(3) . .
O19 Cd2 O13 90.4(4) . .
O6 Cd2 O20 87.1(4) . .
O10 Cd2 O20 87.3(5) . .
O19 Cd2 O20 166.7(5) . .
O13 Cd2 O20 84.7(5) . .
O6 Cd2 O14 100.0(4) . .
O10 Cd2 O14 138.9(3) . .
O19 Cd2 O14 84.2(4) . .
O13 Cd2 O14 54.4(3) . .
O20 Cd2 O14 82.8(5) . .
O6 Cd2 C40 126.6(5) . .
O10 Cd2 C40 112.5(4) . .
O19 Cd2 C40 86.9(6) . .
O13 Cd2 C40 27.6(4) . .
O20 Cd2 C40 83.0(6) . .
O14 Cd2 C40 26.8(4) . .
C25 N3 C21 128.3(9) . .
C25 N3 C29 114.8(9) . .
C21 N3 C29 116.9(9) . .
C31 N4 C35 124.9(18) . .
C31 N4 C39 99(2) . .
C35 N4 C39 134(2) . .
C41 N5 C43 121.6(13) . .
C41 N5 C42 119.5(13) . .
C43 N5 C42 118.3(13) . .
C44 N6 C45 122(3) . .
C44 N6 C46 121(3) . .
C45 N6 C46 116.6(17) . .
C47 N7 C49 122.6(16) . .
C47 N7 C48 119.5(15) . .
C49 N7 C48 117.8(15) . .
C50 N8 C52 124(2) . .
C50 N8 C51 117(2) . .
C52 N8 C51 119(3) . .
C10 O1 Cd1 86.0(8) . .
C10 O2 Cd1 95.2(7) . .
C20 O5 Cd1 107.8(8) . .
C20 O6 Cd2 136.4(10) . .
C30 O9 Cd1 134.1(8) . .
C30 O10 Cd2 109.6(8) . .
C40 O13 Cd2 93.3(9) . .
C40 O14 Cd2 86.8(9) . .
C41 O17 Cd1 129.0(9) . .
C44 O18 Cd1 144(3) . .
C47 O19 Cd2 120.3(9) . .
C50 O20 Cd2 120.9(13) . .
O1S C3S N1S 138(5) . .
C3S N1S C1S 113(4) . .
C3S N1S C2S 116(4) . .
C1S N1S C2S 130(3) . .

loop_
_geom_bond_atom_site_label_1
_geom_bond_atom_site_label_2
_geom_bond_distance
_geom_bond_site_symmetry_2
C1 O3 1.247(18) .
C1 N1 1.358(18) .
C1 C2 1.45(2) .
C2 C6 1.37(2) .
C2 C3 1.445(18) .
C3 C4 1.402(18) .
C3 C3 1.42(3) 3_576
C4 C7 1.373(18) .
C4 C5 1.49(2) .
C5 O4 1.202(16) .
C5 N1 1.426(18) .
C6 C7 1.35(2) 3_576
C7 C6 1.35(2) 3_576
C8 C9 1.442(16) .
C8 N1 1.495(13) .
C8 C10 1.530(14) .
C10 O1 1.227(17) .
C10 O2 1.239(16) .
C10 Cd1 2.683(11) .
C11 O7 1.22(2) .
C11 N2 1.38(3) .
C11 C12 1.46(2) .
C12 C13 1.391(15) .
C12 C16 1.39(2) .
C13 C13 1.41(2) 3_576
C13 C14 1.427(16) .
C14 C17 1.31(2) .
C14 C15 1.53(2) .
C15 O8 1.20(2) .
C15 N2 1.39(3) .
C16 C17 1.37(3) 3_576
C17 C16 1.37(3) 3_576
C18 C19 1.442(16) .
C18 N2 1.495(13) .
C18 C20 1.530(14) .
C20 O5 1.218(16) .
C20 O6 1.269(15) .
C21 O12 1.191(13) .
C21 N3 1.390(14) .
C21 C22 1.480(14) .
C22 C26 1.384(14) .
C22 C23 1.423(13) .
C23 C24 1.410(13) .
C23 C23 1.428(19) 3_567
C24 C27 1.400(14) .
C24 C25 1.520(13) .
C25 O11 1.188(13) .
C25 N3 1.374(13) .
C26 C27 1.360(15) 3_567
C27 C26 1.360(15) 3_567
C28 C29 1.496(17) .
C29 N3 1.511(14) .
C29 C30 1.535(16) .
C30 O10 1.219(14) .
C30 O9 1.275(14) .
C31 O16 1.23(3) .
C31 N4 1.34(2) .
C31 C32 1.481(19) .
C32 C36 1.32(3) .
C32 C33 1.406(19) .
C33 C34 1.377(18) .
C33 C33 1.39(2) 3_567
C34 C37 1.37(3) .
C34 C35 1.502(19) .
C35 O15 1.20(3) .
C35 N4 1.36(2) .
C36 C37 1.41(3) 3_567
C37 C36 1.41(3) 3_567
C38 C39 1.60(3) .
C39 C40 1.52(3) .
C39 N4 1.58(3) .
C40 O14 1.219(19) .
C40 O13 1.254(18) .
C40 Cd2 2.702(15) .
C41 O17 1.246(15) .
C41 N5 1.324(17) .
C42 N5 1.48(2) .
C43 N5 1.45(2) .
C44 O18 0.97(3) .
C44 N6 1.35(2) .
C45 N6 1.36(3) .
C46 N6 1.38(3) .
C47 O19 1.254(17) .
C47 N7 1.294(18) .
C48 N7 1.50(2) .
C49 N7 1.44(2) .
C50 O20 1.16(3) .
C50 N8 1.32(3) .
C51 N8 1.43(2) .
C52 N8 1.41(3) .
Cd1 O9 2.234(9) .
Cd1 O18 2.268(10) .
Cd1 O2 2.270(9) .
Cd1 O17 2.284(8) .
Cd1 O5 2.288(10) .
Cd1 O1 2.473(11) .
Cd2 O6 2.211(11) .
Cd2 O10 2.233(9) .
Cd2 O19 2.266(9) .
Cd2 O13 2.322(10) .
Cd2 O20 2.328(13) .
Cd2 O14 2.480(10) .
C1S N1S 1.41(3) .
C2S N1S 1.43(3) .
C3S O1S 1.28(3) .
C3S N1S 1.40(2) .
